data_7047817
loop_
_publ_author_name
'Wang, Hai-Ling'
'Ma, Xiong-Feng'
'Zou, Hua-Hong'
'Wang, Kai'
'Li, Bo'
'Chen, Zi-Lu'
'Liang, Fu-Pei'

_publ_section_title
;
 Mixed chelating ligands used to regulate the luminescence of Ln(iii)
 complexes and single-ion magnet behavior in Dy-based analogues.
;
_journal_issue 44
_journal_name_full 'Dalton transactions (Cambridge, England : 2003)'
_journal_page_first 15929
_journal_page_last 15940
_journal_paper_doi 10.1039/c8dt03133a
_journal_volume 47
_journal_year 2018
_chemical_formula_moiety 'C32 H20 Br4 Ho N5 O5'
_chemical_formula_sum 'C32 H20 Br4 Ho N5 O5'
_chemical_formula_weight 1039.10
_space_group_crystal_system monoclinic
_space_group_IT_number 14
_space_group_name_Hall '-P 2ybc'
_space_group_name_H-M_alt 'P 1 21/c 1'
_symmetry_space_group_name_Hall '-P 2ybc'
_symmetry_space_group_name_H-M 'P 1 21/c 1'
_atom_sites_solution_hydrogens geom
_atom_sites_solution_primary dual
_atom_sites_solution_secondary difmap
_audit_creation_date 2018-06-07
_audit_creation_method
;
Olex2 1.2
(compiled 2018.05.29 svn.r3508 for OlexSys, GUI svn.r5506)
;
_audit_update_record
;
2018-07-15 deposited with the CCDC.
2018-10-17 downloaded from the CCDC.
;
_cell_angle_alpha 90.00
_cell_angle_beta 97.6210(10)
_cell_angle_gamma 90.00
_cell_formula_units_Z 4
_cell_length_a 13.5558(2)
_cell_length_b 16.7642(2)
_cell_length_c 14.3978(2)
_cell_measurement_reflns_used 10496
_cell_measurement_temperature 293(2)
_cell_measurement_theta_max 28.0720
_cell_measurement_theta_min 3.4160
_cell_volume 3243.03(8)
_computing_cell_refinement 'CrysAlisPro 1.171.38.43 (Rigaku OD, 2015)'
_computing_data_collection 'CrysAlisPro 1.171.38.43 (Rigaku OD, 2015)'
_computing_data_reduction 'CrysAlisPro 1.171.38.43 (Rigaku OD, 2015)'
_computing_molecular_graphics 'Olex2 (Dolomanov et al., 2009)'
_computing_publication_material 'Olex2 (Dolomanov et al., 2009)'
_computing_structure_refinement 'XL (Sheldrick, 2008)'
_computing_structure_solution 'XT (Sheldrick, 2015)'
_diffrn_ambient_temperature 293(2)
_diffrn_detector 'CCD plate'
_diffrn_detector_area_resol_mean 10.6296
_diffrn_detector_type Atlas
_diffrn_measured_fraction_theta_full 0.998
_diffrn_measured_fraction_theta_max 0.998
_diffrn_measurement_details
;
List of Runs (angles in degrees, time in seconds):

  # Type    Start    End  Width  t~exp~   \w     \q     \k     \f   Frames
#--------------------------------------------------------------------------
  1  \w    -69.00  52.00   1.00   15.00    --   10.68 -19.00-120.00  121
  2  \w    -20.00  23.00   1.00   15.00    --   10.68 -99.00-150.00   43
  3  \w    -15.00  65.00   1.00   15.00    --   10.68  57.00  60.00   80
  4  \w    -17.00  16.00   1.00   15.00    --  -11.93 -99.00 150.00   33
;
_diffrn_measurement_device 'four-circle diffractometer'
_diffrn_measurement_device_type 'SuperNova, Single source at offset, Atlas'
_diffrn_measurement_method '\w scans'
_diffrn_orient_matrix_type 'CrysAlisPro convention (1999,Acta A55,543-557)'
_diffrn_orient_matrix_UB_11 -0.0381215000
_diffrn_orient_matrix_UB_12 -0.0262500000
_diffrn_orient_matrix_UB_13 0.0102837000
_diffrn_orient_matrix_UB_21 -0.0348847000
_diffrn_orient_matrix_UB_22 0.0317240000
_diffrn_orient_matrix_UB_23 -0.0062078000
_diffrn_orient_matrix_UB_31 -0.0108718000
_diffrn_orient_matrix_UB_32 -0.0096665000
_diffrn_orient_matrix_UB_33 -0.0482363000
_diffrn_radiation_monochromator mirror
_diffrn_radiation_probe x-ray
_diffrn_radiation_type MoK\a
_diffrn_radiation_wavelength 0.71073
_diffrn_reflns_av_R_equivalents 0.0255
_diffrn_reflns_av_unetI/netI 0.0259
_diffrn_reflns_limit_h_max 16
_diffrn_reflns_limit_h_min -14
_diffrn_reflns_limit_k_max 18
_diffrn_reflns_limit_k_min -19
_diffrn_reflns_limit_l_max 17
_diffrn_reflns_limit_l_min -15
_diffrn_reflns_number 21530
_diffrn_reflns_theta_full 25.00
_diffrn_reflns_theta_max 25.00
_diffrn_reflns_theta_min 3.27
_diffrn_source 'micro-focus sealed X-ray tube'
_diffrn_source_type 'SuperNova (Mo) X-ray Source'
_exptl_absorpt_coefficient_mu 7.418
_exptl_absorpt_correction_T_max 1.00000
_exptl_absorpt_correction_T_min 0.55684
_exptl_absorpt_correction_type multi-scan
_exptl_absorpt_process_details
;
CrysAlisPro 1.171.38.43 (Rigaku Oxford Diffraction, 2015)
Empirical absorption correction using spherical harmonics,
 implemented in SCALE3 ABSPACK scaling algorithm.
;
_exptl_crystal_density_diffrn 2.128
_exptl_crystal_density_method 'not measured'
_exptl_crystal_description block
_exptl_crystal_F_000 1976
_refine_diff_density_max 0.720
_refine_diff_density_min -0.647
_refine_diff_density_rms 0.073
_refine_ls_extinction_method none
_refine_ls_goodness_of_fit_ref 1.043
_refine_ls_hydrogen_treatment constr
_refine_ls_matrix_type full
_refine_ls_number_parameters 426
_refine_ls_number_reflns 5687
_refine_ls_number_restraints 0
_refine_ls_restrained_S_all 1.043
_refine_ls_R_factor_all 0.0337
_refine_ls_R_factor_gt 0.0242
_refine_ls_shift/su_max 0.001
_refine_ls_shift/su_mean 0.000
_refine_ls_structure_factor_coef Fsqd
_refine_ls_weighting_details 'calc w=1/[\s^2^(Fo^2^)+(0.0210P)^2^+2.3004P] where P=(Fo^2^+2Fc^2^)/3'
_refine_ls_weighting_scheme calc
_refine_ls_wR_factor_gt 0.0500
_refine_ls_wR_factor_ref 0.0523
_reflns_number_gt 4792
_reflns_number_total 5687
_reflns_threshold_expression >2sigma(I)
_cod_data_source_file c8dt03133a2.cif
_cod_data_source_block lfp_whl_10238aaaa
_cod_depositor_comments 'Adding full bibliography for 7047809--7047819.cif.'
_cod_database_code 7047817
_reflns_odcompleteness_completeness 99.74
_reflns_odcompleteness_iscentric 1
_reflns_odcompleteness_theta 26.32
_olex2_refinement_description
;
1. Fixed Uiso
 At 1.2 times of:
  All C(H) groups
 At 1.5 times of:
  All C(H,H,H) groups
2.a Aromatic/amide H refined with riding coordinates:
 C26(H26), C25(H25), C10(H10), C19(H19), C29(H29), C16(H16), C1(H1), C5(H5),
 C2(H2), C15(H15), C9(H9), C3(H3), C8(H8), C6(H6)
2.b Idealised Me refined as rotating group:
 C13(H13a,H13b,H13c), C23(H23a,H23b,H23c)
;
_olex2_submission_special_instructions 'No special instructions were received'
_oxdiff_exptl_absorpt_empirical_details
;
Empirical correction (ABSPACK) includes:
- Absorption correction using spherical harmonics
- Frame scaling
;
_oxdiff_exptl_absorpt_empirical_full_max 1.666
_oxdiff_exptl_absorpt_empirical_full_min 0.794

loop_
_space_group_symop_id
_space_group_symop_operation_xyz
1 'x, y, z'
2 '-x, y+1/2, -z+1/2'
3 '-x, -y, -z'
4 'x, -y-1/2, z-1/2'

loop_
_atom_site_label
_atom_site_type_symbol
_atom_site_fract_x
_atom_site_fract_y
_atom_site_fract_z
_atom_site_U_iso_or_equiv
_atom_site_adp_type
_atom_site_occupancy
_atom_site_calc_flag
_atom_site_refinement_flags_posn
Ho1 Ho 0.708970(12) 0.577669(10) 0.282311(10) 0.03445(6) Uani 1 d .
Br4 Br 0.89320(3) 0.65805(3) 0.00035(3) 0.05931(13) Uani 1 d .
Br3 Br 0.82654(4) 0.34498(3) -0.13665(3) 0.06382(13) Uani 1 d .
Br2 Br 0.70371(4) 0.39581(3) 0.56927(3) 0.06623(14) Uani 1 d .
Br1 Br 1.03668(4) 0.56201(3) 0.74397(3) 0.07267(15) Uani 1 d .
O1 O 0.74147(18) 0.49587(14) 0.40140(15) 0.0401(6) Uani 1 d .
O2 O 0.78210(19) 0.59456(14) 0.15671(15) 0.0434(6) Uani 1 d .
O4 O 0.5382(2) 0.52319(16) 0.28193(18) 0.0519(7) Uani 1 d .
N4 N 0.7097(2) 0.44856(17) 0.18138(18) 0.0344(7) Uani 1 d .
N2 N 0.7094(2) 0.72791(17) 0.27025(19) 0.0370(7) Uani 1 d .
N3 N 0.8784(2) 0.61014(17) 0.38846(18) 0.0362(7) Uani 1 d .
N1 N 0.6308(2) 0.64945(18) 0.40733(19) 0.0400(7) Uani 1 d .
O3 O 0.5563(2) 0.62183(19) 0.19245(19) 0.0644(8) Uani 1 d .
N5 N 0.4977(3) 0.5745(2) 0.2263(2) 0.0521(8) Uani 1 d .
C27 C 0.7638(3) 0.4024(2) 0.0346(2) 0.0395(9) Uani 1 d .
C32 C 0.7543(2) 0.4627(2) 0.1024(2) 0.0329(8) Uani 1 d .
O5 O 0.4084(2) 0.5792(2) 0.2054(3) 0.0878(11) Uani 1 d .
C14 C 0.9512(3) 0.6611(2) 0.3803(3) 0.0426(9) Uani 1 d .
C12 C 0.6245(3) 0.7306(2) 0.4061(2) 0.0377(8) Uani 1 d .
C26 C 0.7253(3) 0.3267(2) 0.0511(3) 0.0517(10) Uani 1 d .
H26 H 0.7285 0.2857 0.0082 0.062 Uiso 1 calc R
C31 C 0.7927(2) 0.5412(2) 0.0932(2) 0.0348(8) Uani 1 d .
C21 C 0.8044(3) 0.5117(2) 0.4758(2) 0.0353(8) Uani 1 d .
C25 C 0.6836(3) 0.3141(2) 0.1303(3) 0.0532(10) Uani 1 d .
H25 H 0.6593 0.2637 0.1419 0.064 Uiso 1 calc R
C11 C 0.6666(3) 0.7719(2) 0.3335(2) 0.0366(8) Uani 1 d .
C22 C 0.8791(2) 0.5710(2) 0.4736(2) 0.0345(8) Uani 1 d .
C30 C 0.8405(3) 0.5549(2) 0.0153(2) 0.0405(9) Uani 1 d .
C24 C 0.6764(3) 0.3756(2) 0.1950(2) 0.0407(9) Uani 1 d .
C17 C 0.9509(3) 0.5871(2) 0.5522(2) 0.0402(9) Uani 1 d .
C10 C 0.7430(3) 0.7668(2) 0.2003(3) 0.0466(9) Uani 1 d .
H10 H 0.7699 0.7373 0.1550 0.056 Uiso 1 calc R
C28 C 0.8128(3) 0.4234(2) -0.0432(2) 0.0449(9) Uani 1 d .
C13 C 0.9597(3) 0.6987(3) 0.2875(3) 0.0561(11) Uani 1 d .
H13A H 0.9228 0.6678 0.2386 0.084 Uiso 1 calc GR
H13B H 1.0284 0.7005 0.2779 0.084 Uiso 1 calc GR
H13C H 0.9334 0.7519 0.2864 0.084 Uiso 1 calc GR
C19 C 0.8736(3) 0.4874(2) 0.6393(2) 0.0457(9) Uani 1 d .
H19 H 0.8709 0.4591 0.6945 0.055 Uiso 1 calc R
C29 C 0.8512(3) 0.4967(2) -0.0520(2) 0.0448(9) Uani 1 d .
H29 H 0.8846 0.5085 -0.1027 0.054 Uiso 1 calc R
C16 C 1.0229(3) 0.6449(2) 0.5402(3) 0.0520(10) Uani 1 d .
H16 H 1.0701 0.6590 0.5904 0.062 Uiso 1 calc R
C1 C 0.5884(3) 0.6106(2) 0.4716(2) 0.0452(9) Uani 1 d .
H1 H 0.5925 0.5553 0.4733 0.054 Uiso 1 calc R
C4 C 0.5759(3) 0.7732(2) 0.4704(3) 0.0468(10) Uani 1 d .
C20 C 0.8037(3) 0.4723(2) 0.5607(2) 0.0416(9) Uani 1 d .
C5 C 0.5733(3) 0.8582(3) 0.4648(3) 0.0583(11) Uani 1 d .
H5 H 0.5433 0.8870 0.5087 0.070 Uiso 1 calc R
C2 C 0.5378(3) 0.6492(3) 0.5369(3) 0.0542(11) Uani 1 d .
H2 H 0.5082 0.6196 0.5804 0.065 Uiso 1 calc R
C15 C 1.0238(3) 0.6797(2) 0.4565(3) 0.0506(10) Uani 1 d .
H15 H 1.0731 0.7167 0.4487 0.061 Uiso 1 calc R
C18 C 0.9447(3) 0.5428(2) 0.6350(2) 0.0451(9) Uani 1 d .
C9 C 0.7398(3) 0.8496(2) 0.1915(3) 0.0504(10) Uani 1 d .
H9 H 0.7655 0.8743 0.1421 0.060 Uiso 1 calc R
C3 C 0.5319(3) 0.7294(3) 0.5369(3) 0.0559(11) Uani 1 d .
H3 H 0.4989 0.7555 0.5807 0.067 Uiso 1 calc R
C23 C 0.6305(3) 0.3570(2) 0.2817(3) 0.0516(10) Uani 1 d .
H23A H 0.6605 0.3898 0.3324 0.077 Uiso 1 calc GR
H23B H 0.6414 0.3018 0.2977 0.077 Uiso 1 calc GR
H23C H 0.5603 0.3675 0.2705 0.077 Uiso 1 calc GR
C8 C 0.6994(3) 0.8937(2) 0.2550(3) 0.0521(10) Uani 1 d .
H8 H 0.6978 0.9490 0.2502 0.063 Uiso 1 calc R
C7 C 0.6598(3) 0.8555(2) 0.3284(3) 0.0447(9) Uani 1 d .
C6 C 0.6129(3) 0.8974(3) 0.3977(3) 0.0565(11) Uani 1 d .
H6 H 0.6100 0.9528 0.3960 0.068 Uiso 1 calc R

loop_
_atom_site_aniso_label
_atom_site_aniso_U_11
_atom_site_aniso_U_22
_atom_site_aniso_U_33
_atom_site_aniso_U_23
_atom_site_aniso_U_13
_atom_site_aniso_U_12
Ho1 0.04032(11) 0.03192(10) 0.03173(9) 0.00046(7) 0.00705(7) -0.00405(8)
Br4 0.0691(3) 0.0585(3) 0.0534(2) 0.00763(19) 0.0193(2) -0.0186(2)
Br3 0.0767(3) 0.0682(3) 0.0494(2) -0.0147(2) 0.0192(2) 0.0131(2)
Br2 0.0851(3) 0.0537(3) 0.0595(3) 0.0168(2) 0.0080(2) -0.0185(2)
Br1 0.0678(3) 0.0877(4) 0.0547(3) -0.0083(2) -0.0206(2) 0.0112(3)
O1 0.0482(15) 0.0364(15) 0.0342(13) 0.0034(10) -0.0003(11) -0.0078(12)
O2 0.0574(17) 0.0362(15) 0.0390(13) -0.0015(11) 0.0156(12) -0.0091(12)
O4 0.0503(17) 0.0461(18) 0.0591(17) 0.0035(13) 0.0064(13) -0.0019(14)
N4 0.0343(17) 0.0357(17) 0.0338(15) 0.0009(12) 0.0072(12) -0.0036(13)
N2 0.0332(16) 0.0355(18) 0.0424(17) 0.0025(13) 0.0053(13) -0.0049(14)
N3 0.0356(17) 0.0320(17) 0.0424(16) -0.0044(13) 0.0104(13) 0.0015(14)
N1 0.0405(18) 0.042(2) 0.0378(16) -0.0010(13) 0.0081(13) -0.0021(15)
O3 0.0551(19) 0.070(2) 0.0641(18) 0.0217(15) -0.0063(14) -0.0146(17)
N5 0.040(2) 0.051(2) 0.063(2) -0.0098(18) 0.0010(17) -0.0055(19)
C27 0.038(2) 0.042(2) 0.0386(19) -0.0023(16) 0.0036(16) 0.0064(17)
C32 0.0296(19) 0.034(2) 0.0343(18) 0.0004(15) 0.0027(14) 0.0026(16)
O5 0.046(2) 0.074(3) 0.138(3) 0.005(2) -0.005(2) -0.0039(18)
C14 0.038(2) 0.034(2) 0.059(2) -0.0050(17) 0.0162(18) 0.0053(18)
C12 0.0304(19) 0.046(2) 0.0353(19) -0.0047(16) -0.0018(15) 0.0006(17)
C26 0.061(3) 0.038(2) 0.058(2) -0.0139(18) 0.016(2) -0.001(2)
C31 0.033(2) 0.040(2) 0.0308(18) -0.0011(15) 0.0024(14) 0.0024(17)
C21 0.041(2) 0.0254(19) 0.040(2) -0.0008(15) 0.0076(16) 0.0076(16)
C25 0.065(3) 0.035(2) 0.063(3) -0.0086(19) 0.022(2) -0.010(2)
C11 0.032(2) 0.035(2) 0.041(2) -0.0042(16) -0.0020(15) -0.0035(16)
C22 0.036(2) 0.030(2) 0.0383(19) -0.0049(15) 0.0076(15) 0.0103(16)
C30 0.038(2) 0.047(2) 0.038(2) 0.0062(16) 0.0064(16) -0.0022(18)
C24 0.040(2) 0.037(2) 0.045(2) -0.0007(16) 0.0065(16) -0.0015(18)
C17 0.035(2) 0.037(2) 0.046(2) -0.0105(16) 0.0011(16) 0.0116(18)
C10 0.048(2) 0.041(2) 0.052(2) 0.0032(18) 0.0104(18) -0.0014(19)
C28 0.045(2) 0.052(3) 0.038(2) -0.0080(17) 0.0070(17) 0.011(2)
C13 0.046(2) 0.060(3) 0.066(3) 0.001(2) 0.021(2) -0.010(2)
C19 0.056(3) 0.041(2) 0.039(2) 0.0044(16) 0.0024(18) 0.015(2)
C29 0.042(2) 0.058(3) 0.037(2) 0.0023(18) 0.0131(16) 0.004(2)
C16 0.036(2) 0.047(3) 0.070(3) -0.016(2) -0.0020(19) 0.003(2)
C1 0.047(2) 0.048(2) 0.042(2) -0.0027(18) 0.0100(17) -0.0046(19)
C4 0.041(2) 0.051(3) 0.046(2) -0.0121(18) -0.0008(17) 0.002(2)
C20 0.049(2) 0.033(2) 0.042(2) 0.0015(16) 0.0063(17) 0.0039(17)
C5 0.064(3) 0.055(3) 0.056(3) -0.019(2) 0.007(2) 0.009(2)
C2 0.051(3) 0.074(3) 0.039(2) -0.002(2) 0.0121(18) -0.016(2)
C15 0.036(2) 0.046(3) 0.070(3) -0.009(2) 0.0094(19) -0.0063(19)
C18 0.045(2) 0.047(2) 0.040(2) -0.0070(17) -0.0082(17) 0.015(2)
C9 0.053(3) 0.045(3) 0.054(2) 0.0161(19) 0.0102(19) -0.004(2)
C3 0.052(3) 0.070(3) 0.047(2) -0.015(2) 0.0115(19) 0.002(2)
C23 0.065(3) 0.038(2) 0.055(2) 0.0031(18) 0.020(2) -0.013(2)
C8 0.054(3) 0.034(2) 0.065(3) 0.0055(19) -0.003(2) -0.002(2)
C7 0.041(2) 0.040(2) 0.051(2) -0.0042(18) -0.0049(17) 0.0004(18)
C6 0.066(3) 0.035(2) 0.065(3) -0.010(2) -0.003(2) 0.007(2)

loop_
_atom_type_symbol
_atom_type_description
_atom_type_scat_dispersion_real
_atom_type_scat_dispersion_imag
_atom_type_scat_source
C C 0.0033 0.0016 'International Tables Vol C Tables 4.2.6.8 and 6.1.1.4'
H H 0.0000 0.0000 'International Tables Vol C Tables 4.2.6.8 and 6.1.1.4'
Br Br -0.2901 2.4595 'International Tables Vol C Tables 4.2.6.8 and 6.1.1.4'
Ho Ho -0.2175 4.6783 'International Tables Vol C Tables 4.2.6.8 and 6.1.1.4'
N N 0.0061 0.0033 'International Tables Vol C Tables 4.2.6.8 and 6.1.1.4'
O O 0.0106 0.0060 'International Tables Vol C Tables 4.2.6.8 and 6.1.1.4'

loop_
_geom_angle_atom_site_label_1
_geom_angle_atom_site_label_2
_geom_angle_atom_site_label_3
_geom_angle
O1 Ho1 O4 82.11(9)
O1 Ho1 N4 84.35(8)
O1 Ho1 N2 132.47(9)
O1 Ho1 N3 66.89(9)
O1 Ho1 N1 78.44(9)
O1 Ho1 O3 132.96(9)
O1 Ho1 N5 107.29(10)
O2 Ho1 O1 131.25(9)
O2 Ho1 O4 124.60(9)
O2 Ho1 N4 67.17(8)
O2 Ho1 N2 78.99(9)
O2 Ho1 N3 89.83(9)
O2 Ho1 N1 143.95(9)
O2 Ho1 O3 88.13(10)
O2 Ho1 N5 108.31(10)
O4 Ho1 N4 76.50(9)
O4 Ho1 N2 112.13(9)
O4 Ho1 N3 144.53(8)
O4 Ho1 N1 72.34(9)
O4 Ho1 N5 25.74(9)
N4 Ho1 N3 115.22(8)
N4 Ho1 N5 84.58(9)
N2 Ho1 N4 142.13(8)
N2 Ho1 N3 79.88(9)
N2 Ho1 N5 90.61(9)
N3 Ho1 N5 157.64(9)
N1 Ho1 N4 146.06(9)
N1 Ho1 N2 64.96(9)
N1 Ho1 N3 84.48(9)
N1 Ho1 N5 73.16(9)
O3 Ho1 O4 51.57(9)
O3 Ho1 N4 91.28(10)
O3 Ho1 N2 70.48(10)
O3 Ho1 N3 150.14(10)
O3 Ho1 N1 79.84(10)
O3 Ho1 N5 25.89(9)
C21 O1 Ho1 123.8(2)
C31 O2 Ho1 126.5(2)
N5 O4 Ho1 94.5(2)
C32 N4 Ho1 110.6(2)
C24 N4 Ho1 131.0(2)
C24 N4 C32 118.4(3)
C11 N2 Ho1 119.4(2)
C10 N2 Ho1 123.0(2)
C10 N2 C11 117.4(3)
C14 N3 Ho1 133.1(2)
C14 N3 C22 117.7(3)
C22 N3 Ho1 108.5(2)
C12 N1 Ho1 120.0(2)
C1 N1 Ho1 121.9(3)
C1 N1 C12 117.9(3)
N5 O3 Ho1 98.0(2)
O4 N5 Ho1 59.76(18)
O4 N5 O3 115.6(3)
O3 N5 Ho1 56.11(18)
O5 N5 Ho1 174.8(3)
O5 N5 O4 123.0(4)
O5 N5 O3 121.4(4)
C26 C27 C32 117.2(3)
C26 C27 C28 125.5(3)
C28 C27 C32 117.3(3)
N4 C32 C27 122.2(3)
N4 C32 C31 116.1(3)
C27 C32 C31 121.6(3)
N3 C14 C13 119.9(3)
N3 C14 C15 121.7(3)
C15 C14 C13 118.4(3)
N1 C12 C11 117.5(3)
N1 C12 C4 122.3(3)
C4 C12 C11 120.2(4)
C27 C26 H26 120.3
C25 C26 C27 119.3(3)
C25 C26 H26 120.3
O2 C31 C32 119.5(3)
O2 C31 C30 124.2(3)
C30 C31 C32 116.3(3)
O1 C21 C22 120.9(3)
O1 C21 C20 123.1(3)
C20 C21 C22 116.0(3)
C26 C25 H25 119.4
C26 C25 C24 121.2(4)
C24 C25 H25 119.4
N2 C11 C12 118.2(3)
N2 C11 C7 122.5(3)
C7 C11 C12 119.3(3)
N3 C22 C21 115.3(3)
N3 C22 C17 122.6(3)
C17 C22 C21 122.1(3)
C31 C30 Br4 117.8(3)
C31 C30 C29 123.3(3)
C29 C30 Br4 118.9(3)
N4 C24 C25 121.6(3)
N4 C24 C23 120.1(3)
C25 C24 C23 118.3(3)
C16 C17 C22 116.7(3)
C16 C17 C18 125.9(4)
C18 C17 C22 117.5(3)
N2 C10 H10 118.4
N2 C10 C9 123.1(4)
C9 C10 H10 118.4
C27 C28 Br3 119.0(3)
C29 C28 Br3 119.1(3)
C29 C28 C27 121.9(3)
C14 C13 H13A 109.5
C14 C13 H13B 109.5
C14 C13 H13C 109.5
H13A C13 H13B 109.5
H13A C13 H13C 109.5
H13B C13 H13C 109.5
C20 C19 H19 120.0
C18 C19 H19 120.0
C18 C19 C20 120.0(3)
C30 C29 H29 120.2
C28 C29 C30 119.6(3)
C28 C29 H29 120.2
C17 C16 H16 120.0
C15 C16 C17 120.0(4)
C15 C16 H16 120.0
N1 C1 H1 118.6
N1 C1 C2 122.9(4)
C2 C1 H1 118.6
C12 C4 C5 118.8(4)
C3 C4 C12 117.7(4)
C3 C4 C5 123.5(4)
C21 C20 Br2 118.0(3)
C21 C20 C19 122.8(3)
C19 C20 Br2 119.1(3)
C4 C5 H5 119.3
C6 C5 C4 121.5(4)
C6 C5 H5 119.3
C1 C2 H2 120.1
C3 C2 C1 119.8(4)
C3 C2 H2 120.1
C14 C15 H15 119.5
C16 C15 C14 121.1(4)
C16 C15 H15 119.5
C17 C18 Br1 120.1(3)
C19 C18 Br1 118.4(3)
C19 C18 C17 121.6(3)
C10 C9 H9 120.1
C8 C9 C10 119.7(4)
C8 C9 H9 120.1
C4 C3 H3 120.2
C2 C3 C4 119.5(4)
C2 C3 H3 120.2
C24 C23 H23A 109.5
C24 C23 H23B 109.5
C24 C23 H23C 109.5
H23A C23 H23B 109.5
H23A C23 H23C 109.5
H23B C23 H23C 109.5
C9 C8 H8 120.3
C9 C8 C7 119.4(4)
C7 C8 H8 120.3
C11 C7 C6 118.9(4)
C8 C7 C11 117.8(4)
C8 C7 C6 123.3(4)
C5 C6 C7 121.2(4)
C5 C6 H6 119.4
C7 C6 H6 119.4

loop_
_geom_bond_atom_site_label_1
_geom_bond_atom_site_label_2
_geom_bond_distance
Ho1 O1 2.194(2)
Ho1 O2 2.193(2)
Ho1 O4 2.488(3)
Ho1 N4 2.608(3)
Ho1 N2 2.525(3)
Ho1 N3 2.641(3)
Ho1 N1 2.514(3)
Ho1 O3 2.407(3)
Ho1 N5 2.871(3)
Br4 C30 1.894(4)
Br3 C28 1.909(4)
Br2 C20 1.881(4)
Br1 C18 1.898(3)
O1 C21 1.305(4)
O2 C31 1.300(4)
O4 N5 1.251(4)
N4 C32 1.377(4)
N4 C24 1.328(4)
N2 C11 1.361(4)
N2 C10 1.330(4)
N3 C14 1.323(4)
N3 C22 1.390(4)
N1 C12 1.364(4)
N1 C1 1.323(4)
O3 N5 1.266(4)
N5 O5 1.211(4)
C27 C32 1.423(5)
C27 C26 1.403(5)
C27 C28 1.420(5)
C32 C31 1.428(5)
C14 C13 1.496(5)
C14 C15 1.408(5)
C12 C11 1.434(5)
C12 C4 1.401(5)
C26 H26 0.9300
C26 C25 1.354(5)
C31 C30 1.387(5)
C21 C22 1.424(5)
C21 C20 1.390(5)
C25 H25 0.9300
C25 C24 1.402(5)
C11 C7 1.404(5)
C22 C17 1.416(5)
C30 C29 1.396(5)
C24 C23 1.499(5)
C17 C16 1.402(5)
C17 C18 1.416(5)
C10 H10 0.9300
C10 C9 1.394(5)
C28 C29 1.348(5)
C13 H13A 0.9600
C13 H13B 0.9600
C13 H13C 0.9600
C19 H19 0.9300
C19 C20 1.399(5)
C19 C18 1.346(5)
C29 H29 0.9300
C16 H16 0.9300
C16 C15 1.340(5)
C1 H1 0.9300
C1 C2 1.394(5)
C4 C5 1.427(6)
C4 C3 1.401(6)
C5 H5 0.9300
C5 C6 1.337(6)
C2 H2 0.9300
C2 C3 1.348(6)
C15 H15 0.9300
C9 H9 0.9300
C9 C8 1.347(5)
C3 H3 0.9300
C23 H23A 0.9600
C23 H23B 0.9600
C23 H23C 0.9600
C8 H8 0.9300
C8 C7 1.402(5)
C7 C6 1.437(5)
C6 H6 0.9300
